data_2201162
loop_
_publ_author_name
'Ovalle-Marroqu\'in, Pilar'
'G\'omez-Lara, Jacobo'
'Hern\'andez-Ortega, Sim\'on'

_publ_section_title
;Octahedral arrangement of
 <i>trans</i>-bis(diphenylpropanedionato)bis(<i>o</i>-phenylenediamino)zinc(II)
;
_journal_issue 6
_journal_name_full 'Acta Crystallographica Section E'
_journal_page_first m269
_journal_page_last m271
_journal_paper_doi 10.1107/S1600536802007699
_journal_volume 58
_journal_year 2002
_chemical_formula_iupac '[Zn (C15 H11 O2)2 (C6 H8 N2)2]'
_chemical_formula_moiety 'C42 H38 N4 O4 Zn'
_chemical_formula_sum 'C42 H38 N4 O4 Zn'
_chemical_formula_weight 728.13
_chemical_name_systematic
;
bis-(1,2-diaminobenzene-N)-bis-(1,3-diphenyl-1,3-propanedionato-O,O)zinc(II)
;
_space_group_IT_number 14
_symmetry_cell_setting monoclinic
_symmetry_space_group_name_Hall '-P 2yn'
_symmetry_space_group_name_H-M 'P 1 21/n 1'
_atom_sites_solution_hydrogens geom
_atom_sites_solution_primary direct
_atom_sites_solution_secondary difmap
_audit_creation_method SHELXL-97
_cell_angle_alpha 90.00
_cell_angle_beta 98.317(8)
_cell_angle_gamma 90.00
_cell_formula_units_Z 2
_cell_length_a 7.5530(10)
_cell_length_b 12.328(2)
_cell_length_c 19.038(2)
_cell_measurement_reflns_used 49
_cell_measurement_temperature 293(2)
_cell_measurement_theta_max 12.07
_cell_measurement_theta_min 2.0
_cell_volume 1754.0(4)
_computing_cell_refinement XSCANS
_computing_data_collection 'XSCANS (Siemens, 1994)'
_computing_data_reduction XSCANS
_computing_molecular_graphics 'SHELXTL/PC (Sheldrick, 1990)'
_computing_publication_material SHELXL97
_computing_structure_refinement 'SHELXL97 (Sheldrick, 1997)'
_computing_structure_solution 'SHELXS97 (Sheldrick, 1997)'
_diffrn_ambient_temperature 293(2)
_diffrn_measured_fraction_theta_full 0.999
_diffrn_measured_fraction_theta_max 0.999
_diffrn_measurement_device_type 'Siemens P4/PC'
_diffrn_measurement_method \w
_diffrn_radiation_monochromator graphite
_diffrn_radiation_source 'fine-focus sealed tube'
_diffrn_radiation_type MoK\a
_diffrn_radiation_wavelength 0.71073
_diffrn_reflns_av_R_equivalents 0.0320
_diffrn_reflns_av_sigmaI/netI 0.0802
_diffrn_reflns_limit_h_max 8
_diffrn_reflns_limit_h_min 0
_diffrn_reflns_limit_k_max 14
_diffrn_reflns_limit_k_min 0
_diffrn_reflns_limit_l_max 22
_diffrn_reflns_limit_l_min -22
_diffrn_reflns_number 3334
_diffrn_reflns_theta_full 25.00
_diffrn_reflns_theta_max 25.00
_diffrn_reflns_theta_min 1.97
_diffrn_standards_decay_% <2
_diffrn_standards_interval_count 97
_diffrn_standards_number 3
_exptl_absorpt_coefficient_mu 0.750
_exptl_absorpt_correction_type none
_exptl_crystal_colour yellow
_exptl_crystal_density_diffrn 1.379
_exptl_crystal_density_method 'not measured'
_exptl_crystal_description prism
_exptl_crystal_F_000 760
_exptl_crystal_size_max 0.40
_exptl_crystal_size_mid 0.16
_exptl_crystal_size_min 0.10
_refine_diff_density_max 0.256
_refine_diff_density_min -0.338
_refine_ls_extinction_coef 0.0108(6)
_refine_ls_extinction_expression Fc^*^=kFc[1+0.001xFc^2^\l^3^/sin(2\q)]^-1/4^
_refine_ls_extinction_method SHELXL97
_refine_ls_goodness_of_fit_ref 0.929
_refine_ls_hydrogen_treatment mixed
_refine_ls_matrix_type full
_refine_ls_number_parameters 245
_refine_ls_number_reflns 3085
_refine_ls_number_restraints 0
_refine_ls_restrained_S_all 0.929
_refine_ls_R_factor_all 0.0756
_refine_ls_R_factor_gt 0.0407
_refine_ls_shift/su_max 0.001
_refine_ls_shift/su_mean 0.000
_refine_ls_structure_factor_coef Fsqd
_refine_ls_weighting_details 'calc w = 1/[\s^2^(Fo^2^)+(0.02P)^2^] where P = (Fo^2^+2Fc^2^)/3'
_refine_ls_weighting_scheme calc
_refine_ls_wR_factor_gt 0.0780
_refine_ls_wR_factor_ref 0.0857
_reflns_number_gt 1902
_reflns_number_total 3085
_reflns_threshold_expression I>2\s(I)
_cod_data_source_file ob6120.cif
_cod_data_source_block I
_cod_original_sg_symbol_Hall 'P 2yn'
_cod_original_sg_symbol_H-M 'P 21/n'
_cod_database_code 2201162
_cod_database_fobs_code 2201162

loop_
_symmetry_equiv_pos_as_xyz
'x, y, z'
'-x+1/2, y+1/2, -z+1/2'
'-x, -y, -z'
'x-1/2, -y-1/2, z-1/2'

loop_
_atom_site_label
_atom_site_fract_x
_atom_site_fract_y
_atom_site_fract_z
_atom_site_U_iso_or_equiv
_atom_site_adp_type
_atom_site_calc_flag
_atom_site_refinement_flags
_atom_site_occupancy
_atom_site_disorder_assembly
_atom_site_disorder_group
_atom_site_type_symbol
Zn 0.5000 0.5000 1.0000 0.04089(18) Uani d S 1 . . Zn
O1 0.3924(3) 0.59470(18) 1.07258(12) 0.0422(6) Uani d . 1 . . O
O2 0.4356(3) 0.61529(17) 0.92366(12) 0.0418(6) Uani d . 1 . . O
N1 0.7709(4) 0.5749(3) 1.04287(17) 0.0467(8) Uani d . 1 . . N
H1A 0.845(5) 0.526(3) 1.0323(19) 0.056 Uiso d . 1 . . H
H1B 0.762(5) 0.581(3) 1.083(2) 0.056 Uiso d . 1 . . H
N2 0.8834(5) 0.5897(3) 0.91102(18) 0.0541(9) Uani d . 1 . . N
H2A 0.788(5) 0.541(3) 0.910(2) 0.065 Uiso d . 1 . . H
H2B 0.894(5) 0.602(3) 0.870(2) 0.065 Uiso d . 1 . . H
C1 0.3397(4) 0.6921(3) 1.06226(17) 0.0356(7) Uani d . 1 . . C
C2 0.3294(4) 0.7484(3) 0.99785(16) 0.0387(8) Uani d . 1 . . C
H2 0.2915 0.8201 0.9978 0.046 Uiso calc R 1 . . H
C3 0.3702(4) 0.7078(3) 0.93392(17) 0.0353(7) Uani d . 1 . . C
C4 0.3186(4) 0.7766(3) 0.86886(16) 0.0356(7) Uani d . 1 . . C
C5 0.3434(5) 0.8876(3) 0.86921(19) 0.0504(9) Uani d . 1 . . C
H5 0.4030 0.9211 0.9096 0.060 Uiso calc R 1 . . H
C6 0.2805(6) 0.9498(3) 0.8100(2) 0.0699(13) Uani d . 1 . . C
H6 0.3001 1.0243 0.8106 0.084 Uiso calc R 1 . . H
C7 0.1891(6) 0.9009(4) 0.7505(2) 0.0693(13) Uani d . 1 . . C
H7 0.1430 0.9428 0.7115 0.083 Uiso calc R 1 . . H
C8 0.1661(5) 0.7910(4) 0.74881(19) 0.0596(11) Uani d . 1 . . C
H8 0.1068 0.7579 0.7082 0.072 Uiso calc R 1 . . H
C9 0.2310(5) 0.7289(3) 0.80751(17) 0.0468(9) Uani d . 1 . . C
H9 0.2156 0.6540 0.8058 0.056 Uiso calc R 1 . . H
C10 0.2734(4) 0.7475(3) 1.12405(16) 0.0361(8) Uani d . 1 . . C
C11 0.2822(5) 0.8587(3) 1.13312(19) 0.0496(9) Uani d . 1 . . C
H11 0.3313 0.9015 1.1006 0.059 Uiso calc R 1 . . H
C12 0.2182(6) 0.9073(3) 1.1907(2) 0.0633(11) Uani d . 1 . . C
H12 0.2249 0.9822 1.1965 0.076 Uiso calc R 1 . . H
C13 0.1448(5) 0.8442(4) 1.2390(2) 0.0602(11) Uani d . 1 . . C
H13 0.1002 0.8766 1.2769 0.072 Uiso calc R 1 . . H
C14 0.1379(5) 0.7336(4) 1.2310(2) 0.0567(11) Uani d . 1 . . C
H14 0.0896 0.6909 1.2638 0.068 Uiso calc R 1 . . H
C15 0.2026(5) 0.6858(3) 1.17439(18) 0.0471(9) Uani d . 1 . . C
H15 0.1988 0.6107 1.1698 0.056 Uiso calc R 1 . . H
C16 0.8107(4) 0.6797(3) 1.01656(18) 0.0397(8) Uani d . 1 . . C
C17 0.8579(4) 0.6870(3) 0.94775(18) 0.0407(8) Uani d . 1 . . C
C18 0.8841(5) 0.7880(3) 0.9207(2) 0.0506(9) Uani d . 1 . . C
H18 0.9123 0.7939 0.8749 0.061 Uiso calc R 1 . . H
C19 0.8696(5) 0.8807(3) 0.9596(2) 0.0593(11) Uani d . 1 . . C
H19 0.8897 0.9483 0.9405 0.071 Uiso calc R 1 . . H
C20 0.8252(5) 0.8730(3) 1.0267(2) 0.0598(11) Uani d . 1 . . C
H20 0.8139 0.9354 1.0530 0.072 Uiso calc R 1 . . H
C21 0.7972(5) 0.7724(3) 1.0551(2) 0.0502(9) Uani d . 1 . . C
H21 0.7689 0.7675 1.1010 0.060 Uiso calc R 1 . . H

loop_
_atom_site_aniso_label
_atom_site_aniso_U_11
_atom_site_aniso_U_22
_atom_site_aniso_U_33
_atom_site_aniso_U_12
_atom_site_aniso_U_13
_atom_site_aniso_U_23
Zn 0.0505(3) 0.0317(3) 0.0443(3) 0.0079(3) 0.0197(2) 0.0061(3)
O1 0.0552(15) 0.0356(13) 0.0389(13) 0.0107(11) 0.0176(11) 0.0046(11)
O2 0.0546(15) 0.0316(13) 0.0427(14) 0.0069(11) 0.0192(11) 0.0053(10)
N1 0.053(2) 0.0456(19) 0.0441(18) 0.0066(15) 0.0160(16) 0.0071(16)
N2 0.062(2) 0.052(2) 0.053(2) -0.0030(17) 0.0245(18) -0.0079(17)
C1 0.0369(18) 0.0358(18) 0.0350(18) 0.0044(15) 0.0085(14) -0.0013(15)
C2 0.048(2) 0.0316(17) 0.0368(18) 0.0093(16) 0.0088(15) 0.0012(15)
C3 0.0356(18) 0.0321(18) 0.0390(18) 0.0020(15) 0.0086(14) 0.0007(15)
C4 0.0387(18) 0.0371(19) 0.0323(17) 0.0062(15) 0.0100(14) -0.0004(15)
C5 0.069(3) 0.042(2) 0.040(2) 0.0090(19) 0.0073(19) -0.0001(17)
C6 0.107(4) 0.044(2) 0.061(3) 0.022(2) 0.020(3) 0.016(2)
C7 0.082(3) 0.088(4) 0.038(2) 0.035(3) 0.010(2) 0.020(2)
C8 0.054(2) 0.095(3) 0.028(2) 0.012(2) 0.0005(17) -0.006(2)
C9 0.046(2) 0.055(2) 0.041(2) 0.0010(18) 0.0121(17) -0.0057(18)
C10 0.0327(18) 0.0397(19) 0.0350(18) 0.0058(15) 0.0022(14) -0.0039(15)
C11 0.067(3) 0.040(2) 0.042(2) 0.0071(18) 0.0089(19) -0.0027(17)
C12 0.086(3) 0.048(2) 0.054(3) 0.014(2) 0.008(2) -0.013(2)
C13 0.067(3) 0.078(3) 0.037(2) 0.015(2) 0.0093(19) -0.018(2)
C14 0.056(2) 0.071(3) 0.046(2) 0.005(2) 0.0188(19) -0.002(2)
C15 0.047(2) 0.050(2) 0.046(2) 0.0025(17) 0.0129(17) -0.0032(18)
C16 0.0322(18) 0.0369(19) 0.050(2) 0.0028(15) 0.0061(15) 0.0007(16)
C17 0.0357(19) 0.041(2) 0.046(2) -0.0020(16) 0.0086(16) -0.0008(16)
C18 0.044(2) 0.054(2) 0.053(2) -0.0022(18) 0.0059(18) 0.0095(19)
C19 0.051(2) 0.044(2) 0.081(3) -0.0048(19) 0.003(2) 0.012(2)
C20 0.056(2) 0.042(2) 0.081(3) 0.0015(19) 0.008(2) -0.013(2)
C21 0.046(2) 0.057(2) 0.048(2) -0.0003(19) 0.0095(17) -0.0098(19)

loop_
_atom_type_symbol
_atom_type_description
_atom_type_scat_dispersion_real
_atom_type_scat_dispersion_imag
_atom_type_scat_source
C C 0.0033 0.0016 'International Tables Vol C Tables 4.2.6.8 and 6.1.1.4'
H H 0.0000 0.0000 'International Tables Vol C Tables 4.2.6.8 and 6.1.1.4'
N N 0.0061 0.0033 'International Tables Vol C Tables 4.2.6.8 and 6.1.1.4'
O O 0.0106 0.0060 'International Tables Vol C Tables 4.2.6.8 and 6.1.1.4'
Zn Zn 0.2839 1.4301 'International Tables Vol C Tables 4.2.6.8 and 6.1.1.4'

loop_
_geom_angle_atom_site_label_1
_geom_angle_atom_site_label_2
_geom_angle_atom_site_label_3
_geom_angle_site_symmetry_1
_geom_angle_site_symmetry_3
_geom_angle
_geom_angle_publ_flag
O2 Zn O2 3_667 . 180.0000(10) no
O2 Zn O1 3_667 3_667 90.38(9) ?
O2 Zn O1 . 3_667 89.62(9) ?
O2 Zn O1 3_667 . 89.62(9) ?
O2 Zn O1 . . 90.38(9) yes
O1 Zn O1 3_667 . 180.00(8) no
O2 Zn N1 3_667 3_667 94.70(10) ?
O2 Zn N1 . 3_667 85.30(10) ?
O1 Zn N1 3_667 3_667 87.21(11) ?
O1 Zn N1 . 3_667 92.79(11) ?
O2 Zn N1 3_667 . 85.30(10) ?
O2 Zn N1 . . 94.70(10) yes
O1 Zn N1 3_667 . 92.79(11) ?
O1 Zn N1 . . 87.21(11) yes
N1 Zn N1 3_667 . 180.0 no
C1 O1 Zn . . 125.2(2) yes
C3 O2 Zn . . 125.0(2) yes
C16 N1 Zn . . 117.5(2) yes
C16 N1 H1A . . 112(2) ?
Zn N1 H1A . . 102(3) ?
C16 N1 H1B . . 108(3) ?
Zn N1 H1B . . 101(3) ?
H1A N1 H1B . . 116(4) ?
C17 N2 H2A . . 114(2) ?
C17 N2 H2B . . 111(3) ?
H2A N2 H2B . . 107(4) ?
O1 C1 C2 . . 125.4(3) yes
O1 C1 C10 . . 116.1(3) ?
C2 C1 C10 . . 118.4(3) ?
C3 C2 C1 . . 126.6(3) yes
C3 C2 H2 . . 116.7 ?
C1 C2 H2 . . 116.7 ?
O2 C3 C2 . . 126.7(3) yes
O2 C3 C4 . . 116.1(3) ?
C2 C3 C4 . . 117.0(3) ?
C5 C4 C9 . . 118.2(3) ?
C5 C4 C3 . . 122.4(3) ?
C9 C4 C3 . . 119.3(3) ?
C4 C5 C6 . . 120.9(4) ?
C4 C5 H5 . . 119.6 ?
C6 C5 H5 . . 119.6 ?
C7 C6 C5 . . 119.8(4) ?
C7 C6 H6 . . 120.1 ?
C5 C6 H6 . . 120.1 ?
C8 C7 C6 . . 120.1(4) ?
C8 C7 H7 . . 120.0 ?
C6 C7 H7 . . 120.0 ?
C7 C8 C9 . . 120.0(4) ?
C7 C8 H8 . . 120.0 ?
C9 C8 H8 . . 120.0 ?
C8 C9 C4 . . 121.0(4) ?
C8 C9 H9 . . 119.5 ?
C4 C9 H9 . . 119.5 ?
C11 C10 C15 . . 118.2(3) ?
C11 C10 C1 . . 122.1(3) ?
C15 C10 C1 . . 119.6(3) ?
C10 C11 C12 . . 120.5(4) ?
C10 C11 H11 . . 119.7 ?
C12 C11 H11 . . 119.7 ?
C13 C12 C11 . . 120.0(4) ?
C13 C12 H12 . . 120.0 ?
C11 C12 H12 . . 120.0 ?
C14 C13 C12 . . 119.9(4) ?
C14 C13 H13 . . 120.0 ?
C12 C13 H13 . . 120.0 ?
C13 C14 C15 . . 120.0(4) ?
C13 C14 H14 . . 120.0 ?
C15 C14 H14 . . 120.0 ?
C14 C15 C10 . . 121.4(4) ?
C14 C15 H15 . . 119.3 ?
C10 C15 H15 . . 119.3 ?
C21 C16 C17 . . 119.6(3) ?
C21 C16 N1 . . 121.9(3) ?
C17 C16 N1 . . 118.4(3) ?
C18 C17 C16 . . 118.4(3) ?
C18 C17 N2 . . 123.1(3) ?
C16 C17 N2 . . 118.4(3) ?
C17 C18 C19 . . 121.7(4) ?
C17 C18 H18 . . 119.2 ?
C19 C18 H18 . . 119.2 ?
C20 C19 C18 . . 119.6(4) ?
C20 C19 H19 . . 120.2 ?
C18 C19 H19 . . 120.2 ?
C19 C20 C21 . . 120.0(4) ?
C19 C20 H20 . . 120.0 ?
C21 C20 H20 . . 120.0 ?
C16 C21 C20 . . 120.7(3) ?
C16 C21 H21 . . 119.7 ?
C20 C21 H21 . . 119.7 ?

loop_
_geom_bond_atom_site_label_1
_geom_bond_atom_site_label_2
_geom_bond_site_symmetry_2
_geom_bond_distance
_geom_bond_publ_flag
Zn O2 3_667 2.041(2) ?
Zn O2 . 2.041(2) yes
Zn O1 3_667 2.063(2) ?
Zn O1 . 2.063(2) yes
Zn N1 3_667 2.285(4) ?
Zn N1 . 2.285(4) yes
O1 C1 . 1.271(4) yes
O2 C3 . 1.270(4) yes
N1 C16 . 1.434(5) yes
N1 H1A . 0.86(4) ?
N1 H1B . 0.78(4) ?
N2 C17 . 1.415(5) yes
N2 H2A . 0.94(4) ?
N2 H2B . 0.81(4) ?
C1 C2 . 1.401(4) yes
C1 C10 . 1.507(4) ?
C2 C3 . 1.391(4) yes
C2 H2 . 0.9300 ?
C3 C4 . 1.505(4) ?
C4 C5 . 1.380(5) ?
C4 C9 . 1.388(5) ?
C5 C6 . 1.389(5) ?
C5 H5 . 0.9300 ?
C6 C7 . 1.377(6) ?
C6 H6 . 0.9300 ?
C7 C8 . 1.366(6) ?
C7 H7 . 0.9300 ?
C8 C9 . 1.385(5) ?
C8 H8 . 0.9300 ?
C9 H9 . 0.9300 ?
C10 C11 . 1.383(5) ?
C10 C15 . 1.390(5) ?
C11 C12 . 1.395(5) ?
C11 H11 . 0.9300 ?
C12 C13 . 1.381(6) ?
C12 H12 . 0.9300 ?
C13 C14 . 1.372(6) ?
C13 H13 . 0.9300 ?
C14 C15 . 1.378(5) ?
C14 H14 . 0.9300 ?
C15 H15 . 0.9300 ?
C16 C21 . 1.370(5) ?
C16 C17 . 1.409(5) ?
C17 C18 . 1.373(5) ?
C18 C19 . 1.376(5) ?
C18 H18 . 0.9300 ?
C19 C20 . 1.368(6) ?
C19 H19 . 0.9300 ?
C20 C21 . 1.382(5) ?
C20 H20 . 0.9300 ?
C21 H21 . 0.9300 ?

loop_
_geom_hbond_atom_site_label_D
_geom_hbond_atom_site_label_H
_geom_hbond_atom_site_label_A
_geom_hbond_site_symmetry_A
_geom_hbond_distance_DH
_geom_hbond_distance_HA
_geom_hbond_distance_DA
_geom_hbond_angle_DHA
N1 H1A N2 3_767 0.86(4) 2.61(4) 3.323(5) 142(3)
N1 H1B O1 . 0.78(4) 2.77(4) 3.003(4) 99(3)
N2 H2A O1 3_667 0.94(4) 2.21(4) 3.130(4) 166(3)
